data_7235320
loop_
_publ_author_name
'Lu, Yuhua'
'Bolokowicz, Andrew. J.'
'Reeb, Sarah A.'
'Wiseman, Joshua D.'
'Wheeler, Kraig A.'

_publ_section_title
;
 Chiral transmission to crystal photodimerizations of leucine--methionine
 quasiracemic assemblies
;
_journal_issue 16
_journal_name_full 'RSC Advances'
_journal_page_first 8125
_journal_paper_doi 10.1039/c3ra47270a
_journal_volume 4
_journal_year 2014
_chemical_absolute_configuration rmad
_chemical_formula_moiety 'C15.42 H18.58 N O6 S'
_chemical_formula_sum 'C15.42 H18.58 N O6 S'
_chemical_formula_weight 346.10
_space_group_crystal_system monoclinic
_space_group_IT_number 4
_space_group_name_Hall 'P 2yb'
_space_group_name_H-M_alt 'P 1 21 1'
_atom_sites_solution_hydrogens mixed
_audit_creation_method SHELXL-2013
_cell_angle_alpha 90
_cell_angle_beta 91.665(4)
_cell_angle_gamma 90
_cell_formula_units_Z 2
_cell_length_a 7.8661(4)
_cell_length_b 7.1700(4)
_cell_length_c 14.9612(8)
_cell_measurement_reflns_used 2110
_cell_measurement_temperature 296(2)
_cell_measurement_theta_max 25.555
_cell_measurement_theta_min 2.910
_cell_volume 843.45(8)
_computing_cell_refinement Apex2
_computing_data_collection Apex2
_computing_data_reduction 'Saint (Bruker, 2011) and XPREP (Bruker, 2009)'
_computing_molecular_graphics 'XSEED (Barbour, 2001)'
_computing_publication_material 'XSEED (Barbour, 2001)'
_computing_structure_refinement 'SHELXL-2013 (Sheldrick, 2013)'
_computing_structure_solution 'SHELXL-2013 (Sheldrick, 2013)'
_diffrn_ambient_temperature 296(2)
_diffrn_detector_area_resol_mean 8.33
_diffrn_measured_fraction_theta_full 1.000
_diffrn_measured_fraction_theta_max 1.000
_diffrn_measurement_device_type 'Bruker P4 with Apex II CCD'
_diffrn_measurement_method 'phi and omega scans'
_diffrn_radiation_type MoK\a
_diffrn_radiation_wavelength 0.71073
_diffrn_reflns_av_R_equivalents 0.0556
_diffrn_reflns_av_unetI/netI 0.0770
_diffrn_reflns_Laue_measured_fraction_full 1.000
_diffrn_reflns_Laue_measured_fraction_max 1.000
_diffrn_reflns_limit_h_max 9
_diffrn_reflns_limit_h_min -9
_diffrn_reflns_limit_k_max 8
_diffrn_reflns_limit_k_min -8
_diffrn_reflns_limit_l_max 18
_diffrn_reflns_limit_l_min -18
_diffrn_reflns_number 7978
_diffrn_reflns_point_group_measured_fraction_full 1.000
_diffrn_reflns_point_group_measured_fraction_max 0.999
_diffrn_reflns_theta_full 25.242
_diffrn_reflns_theta_max 25.350
_diffrn_reflns_theta_min 1.362
_diffrn_source 'fine-focus sealed tube'
_exptl_absorpt_coefficient_mu 0.222
_exptl_absorpt_correction_T_max 0.976
_exptl_absorpt_correction_T_min 0.916
_exptl_absorpt_correction_type multi-scan
_exptl_absorpt_process_details 'SADABS (Bruker, 2010)'
_exptl_crystal_colour colorless
_exptl_crystal_density_diffrn 1.363
_exptl_crystal_description 'transparent plate'
_exptl_crystal_F_000 364
_exptl_crystal_size_max 0.40
_exptl_crystal_size_mid 0.33
_exptl_crystal_size_min 0.11
_refine_diff_density_max 0.320
_refine_diff_density_min -0.186
_refine_diff_density_rms 0.051
_refine_ls_abs_structure_details
;
 Flack x determined using 457 quotients [(I+)-(I-)]/[(I+)+(I-)]
 (Parsons and Flack (2004), Acta Cryst. A60, s61).
;
_refine_ls_abs_structure_Flack 0.07(7)
_refine_ls_extinction_method none
_refine_ls_goodness_of_fit_ref 1.008
_refine_ls_hydrogen_treatment mixed
_refine_ls_matrix_type full
_refine_ls_number_parameters 239
_refine_ls_number_reflns 3084
_refine_ls_number_restraints 17
_refine_ls_restrained_S_all 1.006
_refine_ls_R_factor_all 0.1746
_refine_ls_R_factor_gt 0.0728
_refine_ls_shift/su_max 0.000
_refine_ls_shift/su_mean 0.000
_refine_ls_structure_factor_coef Fsqd
_refine_ls_weighting_details 'w=1/[\s^2^(Fo^2^)+(0.1044P)^2^+0.2146P] where P=(Fo^2^+2Fc^2^)/3'
_refine_ls_weighting_scheme calc
_refine_ls_wR_factor_gt 0.1787
_refine_ls_wR_factor_ref 0.2291
_reflns_Friedel_coverage 0.838
_reflns_Friedel_fraction_full 1.000
_reflns_Friedel_fraction_max 0.999
_reflns_number_gt 1369
_reflns_number_total 3084
_reflns_threshold_expression 'I > 2\s(I)'
_cod_data_source_file c3ra47270a.cif
_cod_data_source_block kw91
_cod_original_sg_symbol_H-M 'P 21'
_cod_database_code 7235320
_shelx_space_group_comment
;
The symmetry employed for this shelxl refinement is uniquely defined
by the following loop, which should always be used as a source of
symmetry information in preference to the above space-group names.
They are only intended as comments.
;
_shelxl_version_number 2013-4

loop_
_space_group_symop_operation_xyz
'x, y, z'
'-x, y+1/2, -z'

loop_
_atom_site_label
_atom_site_type_symbol
_atom_site_fract_x
_atom_site_fract_y
_atom_site_fract_z
_atom_site_U_iso_or_equiv
_atom_site_adp_type
_atom_site_occupancy
_atom_site_site_symmetry_order
_atom_site_calc_flag
_atom_site_refinement_flags_posn
_atom_site_refinement_flags_adp
_atom_site_refinement_flags_occupancy
_atom_site_disorder_assembly
_atom_site_disorder_group
S1 S 0.7309(4) 0.5180(5) 0.2492(3) 0.1093(13) Uani 1 1 d D . . . .
O1 O -0.1794(10) 0.4630(13) -0.0915(5) 0.106(3) Uani 1 1 d D . . . .
O2 O -0.0335(8) 0.4601(16) -0.2150(5) 0.122(3) Uani 1 1 d D . . . .
O3 O 0.3022(9) 0.8801(13) 0.3153(5) 0.108(3) Uani 1 1 d D . . . .
O4 O 0.4598(8) 0.9223(12) 0.1970(5) 0.102(3) Uani 1 1 d D . . . .
O5 O 0.7014(11) 0.4055(13) 0.3254(7) 0.134(3) Uani 1 1 d . . . . .
O6 O 0.8834(9) 0.4974(18) 0.2010(6) 0.176(5) Uani 1 1 d . . . . .
N1 N 0.7280(9) 0.7286(15) 0.2822(6) 0.089(3) Uani 1 1 d D . . . .
C1 C -0.0414(14) 0.4726(18) -0.1378(10) 0.101(4) Uani 1 1 d . . . A 1
C2 C 0.1243(18) 0.492(3) -0.0829(10) 0.097(5) Uani 0.789(19) 1 d . . P A 1
H2 H 0.2242 0.5225 -0.1112 0.117 Uiso 0.789(19) 1 calc R U P A 1
C3 C 0.1268(17) 0.466(2) 0.0038(10) 0.092(5) Uani 0.789(19) 1 d . . P A 1
H3 H 0.0235 0.4405 0.0299 0.111 Uiso 0.789(19) 1 calc R U P A 1
C4 C 0.2793(15) 0.475(2) 0.0642(8) 0.113(5) Uani 1 1 d . . . . .
C5 C 0.2619(14) 0.430(2) 0.1528(9) 0.111(4) Uani 1 1 d . . . . .
H5 H 0.1570 0.3959 0.1748 0.133 Uiso 1 1 calc R U . . .
C6 C 0.4052(14) 0.4372(18) 0.2079(8) 0.103(4) Uani 1 1 d . . . . .
H6 H 0.3988 0.4041 0.2678 0.124 Uiso 1 1 calc R U . . .
C7 C 0.5536(13) 0.4919(19) 0.1751(8) 0.097(4) Uani 1 1 d . . . . .
C8 C 0.5712(15) 0.540(3) 0.0885(8) 0.131(6) Uani 1 1 d . . . . .
H8 H 0.6755 0.5807 0.0681 0.157 Uiso 1 1 calc R U . . .
C9 C 0.4355(18) 0.529(3) 0.0331(9) 0.149(6) Uani 1 1 d . . . . .
H9 H 0.4462 0.5575 -0.0271 0.179 Uiso 1 1 calc R U . . .
C10 C 0.4424(12) 0.8744(16) 0.2738(8) 0.079(3) Uani 1 1 d . . . . .
C11 C 0.5954(11) 0.8036(14) 0.3324(6) 0.070(3) Uani 1 1 d D . . . .
H11 H 0.5536 0.7043 0.3710 0.084 Uiso 1 1 calc R U . . .
C12 C 0.6536(13) 0.9587(17) 0.3906(7) 0.097(4) Uani 1 1 d . . . . .
H12A H 0.5554 1.0100 0.4198 0.116 Uiso 1 1 calc R U . . .
H12B H 0.6990 1.0561 0.3531 0.116 Uiso 1 1 calc R U . . .
C13 C 0.7875(13) 0.9102(17) 0.4623(8) 0.093(3) Uani 1 1 d . . . . .
H13 H 0.8880 0.8601 0.4334 0.111 Uiso 1 1 calc R U . . .
C14 C 0.839(2) 1.087(3) 0.5147(12) 0.190(8) Uani 1 1 d . . . . .
H14A H 0.7415 1.1352 0.5444 0.286 Uiso 1 1 calc R U . . .
H14B H 0.8803 1.1788 0.4742 0.286 Uiso 1 1 calc R U . . .
H14C H 0.9264 1.0565 0.5583 0.286 Uiso 1 1 calc R U . . .
C15 C 0.7195(18) 0.765(3) 0.5242(8) 0.149(6) Uani 1 1 d . . . . .
H15A H 0.6191 0.8117 0.5515 0.223 Uiso 1 1 calc R U . . .
H15B H 0.8040 0.7368 0.5698 0.223 Uiso 1 1 calc R U . . .
H15C H 0.6921 0.6541 0.4910 0.223 Uiso 1 1 calc R U . . .
C2A C 0.037(7) 0.275(7) -0.055(4) 0.13(3) Uiso 0.211(19) 1 d D . P A 2
C3A C 0.019(8) 0.319(10) 0.048(4) 0.12(2) Uiso 0.211(19) 1 d D . P A 2
C2B C -0.051(9) 0.116(10) 0.068(5) 0.16(3) Uiso 0.211(19) 1 d D . P A 2
C3B C -0.034(7) 0.071(8) -0.035(4) 0.11(2) Uiso 0.211(19) 1 d D . P A 2
H21 H 0.223(4) 0.926(12) 0.282(3) 0.18(6) Uiso 1 1 d D . . . .
H20 H -0.267(3) 0.461(14) -0.1261(19) 0.20(7) Uiso 1 1 d D . . . .
H22 H 0.795(10) 0.802(4) 0.256(6) 0.13(5) Uiso 1 1 d D . . . .

loop_
_atom_site_aniso_label
_atom_site_aniso_U_11
_atom_site_aniso_U_22
_atom_site_aniso_U_33
_atom_site_aniso_U_23
_atom_site_aniso_U_13
_atom_site_aniso_U_12
S1 0.082(2) 0.123(3) 0.121(3) -0.030(3) -0.0194(18) 0.0335(19)
O1 0.079(4) 0.153(8) 0.085(4) -0.030(5) -0.017(4) 0.000(5)
O2 0.076(4) 0.207(11) 0.083(5) -0.032(7) -0.010(4) -0.019(6)
O3 0.058(4) 0.169(9) 0.096(5) 0.009(5) -0.006(4) 0.022(5)
O4 0.079(4) 0.143(7) 0.085(5) 0.030(5) -0.011(4) -0.002(4)
O5 0.135(8) 0.100(7) 0.162(8) -0.006(7) -0.064(6) 0.021(6)
O6 0.073(5) 0.280(14) 0.174(8) -0.096(9) 0.006(5) 0.069(7)
N1 0.042(4) 0.132(9) 0.094(6) -0.003(6) 0.004(4) 0.005(5)
C1 0.073(7) 0.121(11) 0.107(9) -0.019(9) -0.014(7) -0.019(7)
C2 0.077(9) 0.123(15) 0.092(11) -0.031(11) 0.004(7) -0.026(10)
C3 0.077(9) 0.107(12) 0.093(11) -0.031(10) 0.008(8) 0.013(8)
C4 0.089(8) 0.167(14) 0.081(8) -0.029(9) -0.025(7) -0.003(9)
C5 0.079(7) 0.126(11) 0.126(10) -0.019(9) -0.005(7) 0.008(7)
C6 0.077(7) 0.124(10) 0.108(8) -0.026(8) -0.024(7) 0.011(7)
C7 0.068(6) 0.128(10) 0.093(8) -0.030(8) -0.008(6) 0.028(7)
C8 0.087(8) 0.221(17) 0.085(9) -0.052(10) -0.014(7) -0.004(9)
C9 0.114(10) 0.24(2) 0.097(9) -0.030(12) 0.010(8) -0.033(12)
C10 0.059(6) 0.104(9) 0.074(7) 0.003(6) -0.008(5) -0.005(5)
C11 0.056(5) 0.086(7) 0.068(6) -0.002(5) -0.010(5) 0.009(5)
C12 0.076(6) 0.102(10) 0.111(8) -0.008(8) -0.010(6) 0.005(7)
C13 0.078(7) 0.098(9) 0.102(8) -0.014(8) -0.007(6) 0.013(6)
C14 0.175(15) 0.195(18) 0.198(17) -0.078(16) -0.056(13) -0.023(14)
C15 0.144(13) 0.209(17) 0.092(10) 0.024(10) -0.018(8) -0.055(12)

loop_
_atom_type_symbol
_atom_type_description
_atom_type_scat_dispersion_real
_atom_type_scat_dispersion_imag
_atom_type_scat_source
C C 0.0033 0.0016 'International Tables Vol C Tables 4.2.6.8 and 6.1.1.4'
H H 0.0000 0.0000 'International Tables Vol C Tables 4.2.6.8 and 6.1.1.4'
N N 0.0061 0.0033 'International Tables Vol C Tables 4.2.6.8 and 6.1.1.4'
O O 0.0106 0.0060 'International Tables Vol C Tables 4.2.6.8 and 6.1.1.4'
S S 0.1246 0.1234 'International Tables Vol C Tables 4.2.6.8 and 6.1.1.4'

loop_
_geom_angle_atom_site_label_1
_geom_angle_atom_site_label_2
_geom_angle_atom_site_label_3
_geom_angle
_geom_angle_site_symmetry_3
O5 S1 O6 120.5(6) .
O5 S1 N1 106.6(5) .
O6 S1 N1 106.0(6) .
O5 S1 C7 107.4(6) .
O6 S1 C7 109.4(6) .
N1 S1 C7 106.1(5) .
C1 O1 H20 110(2) .
C10 O3 H21 111(2) .
C11 N1 S1 123.1(8) .
C11 N1 H22 119(3) .
S1 N1 H22 115(2) .
O2 C1 O1 126.3(10) .
O2 C1 C2 118.2(11) .
O1 C1 C2 115.4(12) .
C3 C2 C1 120.6(13) .
C3 C2 H2 119.7 .
C1 C2 H2 119.7 .
C2 C3 C4 125.9(13) .
C2 C3 H3 117.0 .
C4 C3 H3 117.0 .
C5 C4 C9 120.3(11) .
C5 C4 C3 118.5(12) .
C9 C4 C3 121.2(13) .
C4 C5 C6 117.7(11) .
C4 C5 H5 121.1 .
C6 C5 H5 121.1 .
C7 C6 C5 120.0(11) .
C7 C6 H6 120.0 .
C5 C6 H6 120.0 .
C6 C7 C8 122.7(10) .
C6 C7 S1 118.9(9) .
C8 C7 S1 118.2(10) .
C9 C8 C7 118.5(12) .
C9 C8 H8 120.8 .
C7 C8 H8 120.8 .
C8 C9 C4 120.7(13) .
C8 C9 H9 119.6 .
C4 C9 H9 119.6 .
O4 C10 O3 124.9(9) .
O4 C10 C11 121.4(9) .
O3 C10 C11 113.6(9) .
N1 C11 C12 112.3(8) .
N1 C11 C10 113.5(8) .
C12 C11 C10 108.0(8) .
N1 C11 H11 107.6 .
C12 C11 H11 107.6 .
C10 C11 H11 107.6 .
C11 C12 C13 116.1(9) .
C11 C12 H12A 108.3 .
C13 C12 H12A 108.3 .
C11 C12 H12B 108.3 .
C13 C12 H12B 108.3 .
H12A C12 H12B 107.4 .
C15 C13 C12 110.0(10) .
C15 C13 C14 110.4(12) .
C12 C13 C14 109.7(12) .
C15 C13 H13 108.9 .
C12 C13 H13 108.9 .
C14 C13 H13 108.9 .
C13 C14 H14A 109.5 .
C13 C14 H14B 109.5 .
H14A C14 H14B 109.5 .
C13 C14 H14C 109.5 .
H14A C14 H14C 109.5 .
H14B C14 H14C 109.5 .
C13 C15 H15A 109.5 .
C13 C15 H15B 109.5 .
H15A C15 H15B 109.5 .
C13 C15 H15C 109.5 .
H15A C15 H15C 109.5 .
H15B C15 H15C 109.5 .
C3B C2A C3A 87(4) .
C2B C3A C2A 92(4) .
C2B C3A C3B 162(4) 2
C2A C3A C3B 95(4) 2
C3A C2B C3B 88(4) .
C2B C3B C2A 92(4) .
C2B C3B C3A 108(4) 2_545
C2A C3B C3A 150(4) 2_545

loop_
_geom_bond_atom_site_label_1
_geom_bond_atom_site_label_2
_geom_bond_distance
_geom_bond_site_symmetry_2
S1 O5 1.420(11) .
S1 O6 1.425(8) .
S1 N1 1.589(10) .
S1 C7 1.766(10) .
O1 C1 1.306(12) .
O1 H20 0.849(15) .
O2 C1 1.162(12) .
O3 C10 1.282(11) .
O3 H21 0.854(15) .
O4 C10 1.211(11) .
N1 C11 1.409(11) .
N1 H22 0.849(13) .
C1 C2 1.526(18) .
C2 C3 1.310(17) .
C2 H2 0.9300 .
C3 C4 1.482(16) .
C3 H3 0.9300 .
C4 C5 1.376(16) .
C4 C9 1.381(15) .
C5 C6 1.378(14) .
C5 H5 0.9300 .
C6 C7 1.338(14) .
C6 H6 0.9300 .
C7 C8 1.352(15) .
C8 C9 1.336(16) .
C8 H8 0.9300 .
C9 H9 0.9300 .
C10 C11 1.553(13) .
C11 C12 1.477(14) .
C11 H11 0.9800 .
C12 C13 1.521(14) .
C12 H12A 0.9700 .
C12 H12B 0.9700 .
C13 C15 1.502(17) .
C13 C14 1.54(2) .
C13 H13 0.9800 .
C14 H14A 0.9600 .
C14 H14B 0.9600 .
C14 H14C 0.9600 .
C15 H15A 0.9600 .
C15 H15B 0.9600 .
C15 H15C 0.9600 .
C2A C3B 1.59(5) .
C2A C3A 1.60(5) .
C3A C2B 1.59(5) .
C3A C3B 1.82(10) 2
C2B C3B 1.59(5) .
C3B C3A 1.82(10) 2_545

loop_
_geom_hbond_atom_site_label_D
_geom_hbond_atom_site_label_H
_geom_hbond_atom_site_label_A
_geom_hbond_distance_DH
_geom_hbond_distance_HA
_geom_hbond_distance_DA
_geom_hbond_angle_DHA
_geom_hbond_site_symmetry_A
O1 H20 O4 0.849(15) 1.85(2) 2.690(9) 172(10) 2_545
O3 H21 O2 0.854(15) 1.79(3) 2.620(10) 165(9) 2
N1 H22 O2 0.849(13) 2.29(4) 3.112(13) 163(10) 2_655

loop_
_geom_torsion_atom_site_label_1
_geom_torsion_atom_site_label_2
_geom_torsion_atom_site_label_3
_geom_torsion_atom_site_label_4
_geom_torsion
_geom_torsion_site_symmetry_1
_geom_torsion_site_symmetry_4
O5 S1 N1 C11 -50.9(9) . .
O6 S1 N1 C11 179.6(8) . .
C7 S1 N1 C11 63.4(9) . .
O2 C1 C2 C3 -165.2(15) . .
O1 C1 C2 C3 12(2) . .
C1 C2 C3 C4 177.8(14) . .
C2 C3 C4 C5 -174.9(16) . .
C2 C3 C4 C9 6(3) . .
C9 C4 C5 C6 -1(2) . .
C3 C4 C5 C6 179.5(13) . .
C4 C5 C6 C7 1.9(19) . .
C5 C6 C7 C8 -1(2) . .
C5 C6 C7 S1 174.9(10) . .
O5 S1 C7 C6 23.1(12) . .
O6 S1 C7 C6 155.4(11) . .
N1 S1 C7 C6 -90.7(11) . .
O5 S1 C7 C8 -161.3(12) . .
O6 S1 C7 C8 -29.0(15) . .
N1 S1 C7 C8 84.9(12) . .
C6 C7 C8 C9 -2(3) . .
S1 C7 C8 C9 -177.0(13) . .
C7 C8 C9 C4 2(3) . .
C5 C4 C9 C8 -1(3) . .
C3 C4 C9 C8 178.4(17) . .
S1 N1 C11 C12 152.0(8) . .
S1 N1 C11 C10 -85.2(10) . .
O4 C10 C11 N1 -24.9(15) . .
O3 C10 C11 N1 156.5(9) . .
O4 C10 C11 C12 100.2(12) . .
O3 C10 C11 C12 -78.3(11) . .
N1 C11 C12 C13 -62.2(12) . .
C10 C11 C12 C13 171.9(9) . .
C11 C12 C13 C15 -60.3(14) . .
C11 C12 C13 C14 178.0(11) . .
C3B C2A C3A C2B 0(2) . .
C3B C2A C3A C3B -164(3) . 2
C2A C3A C2B C3B 0(2) . .
C3B C3A C2B C3B 113(12) 2 .
C3A C2B C3B C2A 0(2) . .
C3A C2B C3B C3A 158(4) . 2_545
C3A C2A C3B C2B 0(2) . .
C3A C2A C3B C3A -134(7) . 2_545
